data_1509987
loop_
_publ_author_name
'Onoda, M.'
'Tansho, M.'
'Ishii, M.'
'Wada, H.'
'Sato, A.'

_publ_section_title
;
 Preparation, crystal structure and silver ionic conductivity of the new
 compound Ag8 Ti S6
;
_journal_name_full 'Solid State Ionics'
_journal_page_first 159
_journal_page_last 163
_journal_volume 86
_journal_year 1996
_chemical_formula_sum 'Ag8 S6 Ti'
_chemical_name_systematic 'Ag8 Ti S6'
_space_group_IT_number 216
_symmetry_space_group_name_Hall 'F -4 2 3'
_symmetry_space_group_name_H-M 'F -4 3 m'
_cell_angle_alpha 90
_cell_angle_beta 90
_cell_angle_gamma 90
_cell_formula_units_Z 4
_cell_length_a 10.628
_cell_length_b 10.628
_cell_length_c 10.628
_cell_volume 1200.479
_citation_journal_id_ASTM SSIOD3
_cod_data_source_file silver3-x_294.cif
_cod_data_source_block Ag8S6Ti1
_cod_original_formula_sum 'Ag8 S6 Ti1'
_cod_database_code 1509987

loop_
_symmetry_equiv_pos_as_xyz
x,y,z
y,-x,-z
-x,-y,z
-y,x,-z
x,-y,-z
-y,-x,z
-x,y,-z
y,x,z
z,x,y
x,-z,-y
-z,-x,y
-x,z,-y
z,-x,-y
-x,-z,y
-z,x,-y
x,z,y
y,z,x
y,-z,-x
-z,-y,x
-y,z,-x
z,y,x
-y,-z,x
-z,y,-x
z,-y,-x
x,y+1/2,z+1/2
y,-x+1/2,-z+1/2
-x,-y+1/2,z+1/2
-y,x+1/2,-z+1/2
x,-y+1/2,-z+1/2
-y,-x+1/2,z+1/2
-x,y+1/2,-z+1/2
y,x+1/2,z+1/2
z,x+1/2,y+1/2
x,-z+1/2,-y+1/2
-z,-x+1/2,y+1/2
-x,z+1/2,-y+1/2
z,-x+1/2,-y+1/2
-x,-z+1/2,y+1/2
-z,x+1/2,-y+1/2
x,z+1/2,y+1/2
y,z+1/2,x+1/2
y,-z+1/2,-x+1/2
-z,-y+1/2,x+1/2
-y,z+1/2,-x+1/2
z,y+1/2,x+1/2
-y,-z+1/2,x+1/2
-z,y+1/2,-x+1/2
z,-y+1/2,-x+1/2
x+1/2,y,z+1/2
y+1/2,-x,-z+1/2
-x+1/2,-y,z+1/2
-y+1/2,x,-z+1/2
x+1/2,-y,-z+1/2
-y+1/2,-x,z+1/2
-x+1/2,y,-z+1/2
y+1/2,x,z+1/2
z+1/2,x,y+1/2
x+1/2,-z,-y+1/2
-z+1/2,-x,y+1/2
-x+1/2,z,-y+1/2
z+1/2,-x,-y+1/2
-x+1/2,-z,y+1/2
-z+1/2,x,-y+1/2
x+1/2,z,y+1/2
y+1/2,z,x+1/2
y+1/2,-z,-x+1/2
-z+1/2,-y,x+1/2
-y+1/2,z,-x+1/2
z+1/2,y,x+1/2
-y+1/2,-z,x+1/2
-z+1/2,y,-x+1/2
z+1/2,-y,-x+1/2
x+1/2,y+1/2,z
y+1/2,-x+1/2,-z
-x+1/2,-y+1/2,z
-y+1/2,x+1/2,-z
x+1/2,-y+1/2,-z
-y+1/2,-x+1/2,z
-x+1/2,y+1/2,-z
y+1/2,x+1/2,z
z+1/2,x+1/2,y
x+1/2,-z+1/2,-y
-z+1/2,-x+1/2,y
-x+1/2,z+1/2,-y
z+1/2,-x+1/2,-y
-x+1/2,-z+1/2,y
-z+1/2,x+1/2,-y
x+1/2,z+1/2,y
y+1/2,z+1/2,x
y+1/2,-z+1/2,-x
-z+1/2,-y+1/2,x
-y+1/2,z+1/2,-x
z+1/2,y+1/2,x
-y+1/2,-z+1/2,x
-z+1/2,y+1/2,-x
z+1/2,-y+1/2,-x

loop_
_atom_site_label
_atom_site_type_symbol
_atom_site_fract_x
_atom_site_fract_y
_atom_site_fract_z
_atom_site_occupancy
_atom_site_U_iso_or_equiv
Ag6 Ag+1 -0.0773 0.0341 0.2131 0.028 0.0
Ag3 Ag+1 0.7913 0.8216 0.0156 0.043 0.0
Ag7 Ag+1 0.0519 0.1193 0.2045 0.088 0.0
Ag1 Ag+1 -0.061 0.147 0.167 0.017 0.0
Ag4 Ag+1 0.7508 0.7888 0.0289 0.079 0.0
Ag5 Ag+1 -0.0006 0.0375 0.2144 0.042 0.0
S1 S-2 0.6269 0.6269 0.6269 1 0.0
Ti1 Ti+4 0.5 0.5 0.5 1 0.0
S3 S-2 0 0 0 1 0.0
Ag2 Ag+1 0.8124 0.3444 0.5287 0.037 0.0
S2 S-2 0.25 0.25 0.25 1 0.0
